data_7003096
loop_
_publ_author_name
'Barnes, Nicholas A.'
'Brisdon, Alan K.'
'Brown, F. R. William'
'Cross, Wendy I.'
'Herbert, Christopher J.'
'Pritchard, Robin G.'
'Sadiq, Ghazala'

_publ_section_title
;
 The coordination chemistry of perfluorovinyl substituted phosphine
 ligands, a crystallographic and spectroscopic study.
 Co-crystallisation of both cis- and trans-isomers of
 [PtCl2{PiPr2(CF&#xE001;CF2)}2] within the same unit cell
;
_journal_issue 1
_journal_name_full 'Dalton Transactions'
_journal_page_first 101
_journal_paper_doi 10.1039/b711825b
_journal_year 2008
_chemical_compound_source 'synthesis as described'
_chemical_formula_moiety 'C20 H10 Br2 F12 P2 Pt1'
_chemical_formula_structural 'C20 H10 BR2 F12 P2 PT1'
_chemical_formula_sum 'C20 H10 Br2 F12 P2 Pt'
_chemical_formula_weight 895.13
_chemical_name_systematic
;
bis(phenylbisperfluorovinyl)phosphine)platinum(II)dibromide
;
_space_group_IT_number 14
_symmetry_cell_setting monoclinic
_symmetry_Int_Tables_number 14
_symmetry_space_group_name_Hall '-P 2ybc'
_symmetry_space_group_name_H-M 'P 1 21/c 1'
_atom_sites_solution_hydrogens geom
_atom_sites_solution_primary direct
_atom_sites_solution_secondary difmap
_audit_conform_dict_location ftp://ftp.iucr.org/cifdics/cif_core_2.1beta5.dic
_audit_conform_dict_name cif_core.dic
_audit_conform_dict_version 2.1beta5
_audit_creation_date 2000-04-14T17:15:49-00:00
_audit_creation_method 'WinGX routine CIF_UPDATE'
_cell_angle_alpha 90
_cell_angle_beta 106.182(2)
_cell_angle_gamma 90
_cell_formula_units_Z 4
_cell_length_a 11.3236(3)
_cell_length_b 13.3972(2)
_cell_length_c 16.7449(2)
_cell_measurement_reflns_used 25
_cell_measurement_temperature 293(2)
_cell_measurement_theta_max 0
_cell_measurement_theta_min 0
_cell_measurement_wavelength 0.71073
_cell_volume 2439.63(8)
_computing_cell_refinement 'CAD4 Express (Enraf Nonius, 1994)'
_computing_data_collection 'CAD4 Express (Enraf Nonius, 1994)'
_computing_data_reduction 'XCAD4 (Harms & Wocadlo, 1995)'
_computing_molecular_graphics 'Ortep-3 for Windows (Farrugia, 1997)'
_computing_publication_material 'WinGX publication routines (Farrugia, 1999)'
_computing_structure_refinement 'SHELXL-97 (Sheldrick, 1997)'
_computing_structure_solution 'SHELXS-97 (Sheldrick, 1990)'
_diffrn_ambient_temperature 293(2)
_diffrn_detector 'scintillation LiI'
_diffrn_detector_dtime 1.195
_diffrn_measured_fraction_theta_full 0.999
_diffrn_measured_fraction_theta_max 0.999
_diffrn_measurement_device '\k-geometry diffractometer'
_diffrn_measurement_device_type 'Enraf Nonius CAD4'
_diffrn_measurement_method 'non-profiled omega/2theta scans'
_diffrn_orient_matrix_type
;
x-axis points to radiation source
the matrix is specified in reciprocal space
;
_diffrn_orient_matrix_UB_11 -0.58708E-1
_diffrn_orient_matrix_UB_12 0.57316E-1
_diffrn_orient_matrix_UB_13 -0.8088E-2
_diffrn_orient_matrix_UB_21 -0.15401E-1
_diffrn_orient_matrix_UB_22 -0.5682E-2
_diffrn_orient_matrix_UB_23 -0.61606E-1
_diffrn_orient_matrix_UB_31 -0.69078E-1
_diffrn_orient_matrix_UB_32 -0.47477E-1
_diffrn_orient_matrix_UB_33 -0.00246
_diffrn_radiation_monochromator graphite
_diffrn_radiation_probe x-ray
_diffrn_radiation_type MoK\a
_diffrn_radiation_wavelength 0.71073
_diffrn_reflns_av_R_equivalents 0.0303
_diffrn_reflns_av_sigmaI/netI 0.063
_diffrn_reflns_limit_h_max 13
_diffrn_reflns_limit_h_min 0
_diffrn_reflns_limit_k_max 15
_diffrn_reflns_limit_k_min 0
_diffrn_reflns_limit_l_max 19
_diffrn_reflns_limit_l_min -19
_diffrn_reflns_number 4507
_diffrn_reflns_theta_full 24.97
_diffrn_reflns_theta_max 24.97
_diffrn_reflns_theta_min 1.98
_diffrn_source 'Enraf Nonius FR590'
_diffrn_standards_decay_% 2
_diffrn_standards_interval_time 60
_diffrn_standards_number 3
_exptl_absorpt_coefficient_mu 9.259
_exptl_absorpt_correction_T_max 0.3946
_exptl_absorpt_correction_T_min 0.3052
_exptl_absorpt_correction_type psi-scan
_exptl_absorpt_process_details
;
North A.C.T., Phillips D.C. & Mathews F.S. (1968) Acta. Cryst. A24, 351
Number of psi-scan sets used was 5
Theta correction was applied.
Averaged transmission function was used.
No Fourier smoothing was applied.
;
_exptl_crystal_colour orange
_exptl_crystal_density_diffrn 2.437
_exptl_crystal_density_method 'not measured'
_exptl_crystal_description prism
_exptl_crystal_F_000 1664
_exptl_crystal_size_max 0.2
_exptl_crystal_size_mid 0.1
_exptl_crystal_size_min 0.1
_refine_diff_density_max 0.947
_refine_diff_density_min -0.763
_refine_diff_density_rms 0.171
_refine_ls_extinction_method none
_refine_ls_goodness_of_fit_ref 1.017
_refine_ls_hydrogen_treatment fixed
_refine_ls_matrix_type full
_refine_ls_number_parameters 334
_refine_ls_number_reflns 4276
_refine_ls_number_restraints 0
_refine_ls_restrained_S_all 1.017
_refine_ls_R_factor_all 0.0712
_refine_ls_R_factor_gt 0.0382
_refine_ls_shift/su_max 0.001
_refine_ls_shift/su_mean 0
_refine_ls_structure_factor_coef Fsqd
_refine_ls_weighting_details 'calc w=1/[\s^2^(Fo^2^)+(0.0273P)^2^+0.9090P] where P=(Fo^2^+2Fc^2^)/3'
_refine_ls_weighting_scheme calc
_refine_ls_wR_factor_gt 0.0622
_refine_ls_wR_factor_ref 0.0705
_reflns_number_gt 3115
_reflns_number_total 4276
_reflns_threshold_expression >2sigma(I)
_cod_data_source_file b711825b.txt
_cod_data_source_block akbn10
_cod_original_sg_symbol_H-M 'P 21/c'
_cod_database_code 7003096
_exptl_absorpt_factor_mur 0.926
_exptl_absorpt_correction_t_ave 0.3425
_diffrn_standards_decay_corr_max 1.026
_diffrn_standards_decay_corr_min 0.99

loop_
_symmetry_equiv_pos_as_xyz
'x, y, z'
'-x, y+1/2, -z+1/2'
'-x, -y, -z'
'x, -y-1/2, z-1/2'

loop_
_atom_site_label
_atom_site_type_symbol
_atom_site_fract_x
_atom_site_fract_y
_atom_site_fract_z
_atom_site_U_iso_or_equiv
_atom_site_adp_type
_atom_site_occupancy
_atom_site_calc_flag
_atom_site_refinement_flags
_atom_site_disorder_assembly
_atom_site_disorder_group
Pt1 Pt 0.26880(3) -0.08677(2) 0.327724(19) 0.01957(9) Uani 1 d . . .
Br1 Br 0.42252(9) -0.19640(7) 0.41528(6) 0.0437(3) Uani 1 d . . .
Br2 Br 0.11476(8) -0.18411(6) 0.37253(5) 0.0321(2) Uani 1 d . . .
P1 P 0.41524(19) -0.00813(15) 0.28583(13) 0.0215(5) Uani 1 d . . .
P2 P 0.10384(19) -0.00299(15) 0.25198(12) 0.0209(5) Uani 1 d . . .
F1 F 0.5798(5) -0.1379(4) 0.2612(3) 0.0555(16) Uani 1 d . . .
F2 F 0.7614(4) -0.1003(4) 0.3970(4) 0.0602(16) Uani 1 d . . .
F3 F 0.6561(5) 0.0122(4) 0.4390(3) 0.0532(15) Uani 1 d . . .
F4 F 0.5499(4) 0.1597(4) 0.3048(3) 0.0374(12) Uani 1 d . . .
F5 F 0.4370(4) 0.2593(3) 0.3961(3) 0.0355(12) Uani 1 d . . .
F6 F 0.3161(4) 0.1375(3) 0.4028(3) 0.0364(12) Uani 1 d . . .
F7 F 0.2088(4) 0.1641(4) 0.2243(3) 0.0445(14) Uani 1 d . . .
F8 F 0.0981(5) 0.1931(4) 0.0661(3) 0.0490(15) Uani 1 d . . .
F9 F -0.0201(6) 0.0648(4) 0.0585(3) 0.0591(16) Uani 1 d . . .
F10 F 0.0608(4) -0.1195(4) 0.1196(3) 0.0396(13) Uani 1 d . . .
F11 F -0.1531(5) -0.1939(4) 0.1207(4) 0.0641(17) Uani 1 d . . .
F12 F -0.1631(5) -0.1074(4) 0.2267(4) 0.0595(17) Uani 1 d . . .
C1 C 0.5659(7) -0.0667(6) 0.3132(5) 0.028(2) Uani 1 d . . .
C2 C 0.6579(8) -0.0511(7) 0.3798(6) 0.037(2) Uani 1 d . . .
C3 C 0.3836(7) -0.0004(6) 0.1737(5) 0.0227(18) Uani 1 d . . .
C4 C 0.3392(7) -0.0891(7) 0.1310(5) 0.0293(19) Uani 1 d . . .
H4 H 0.3251 -0.1453 0.1595 0.035 Uiso 1 calc R . .
C5 C 0.3168(8) -0.0907(7) 0.0455(5) 0.037(2) Uani 1 d . . .
H5 H 0.2895 -0.1489 0.0159 0.045 Uiso 1 calc R . .
C6 C 0.3352(8) -0.0066(8) 0.0050(6) 0.047(3) Uani 1 d . . .
H6 H 0.3191 -0.0077 -0.0526 0.057 Uiso 1 calc R . .
C7 C 0.3767(9) 0.0793(9) 0.0472(6) 0.053(3) Uani 1 d . . .
H7 H 0.3883 0.1359 0.0181 0.064 Uiso 1 calc R . .
C8 C 0.4016(8) 0.0831(7) 0.1324(5) 0.038(2) Uani 1 d . . .
H8 H 0.4301 0.1416 0.1612 0.045 Uiso 1 calc R . .
C9 C 0.4555(7) 0.1147(6) 0.3262(5) 0.0262(19) Uani 1 d . . .
C10 C 0.4063(7) 0.1681(6) 0.3735(5) 0.0258(19) Uani 1 d . . .
C11 C 0.1258(7) 0.0958(6) 0.1837(5) 0.0248(18) Uani 1 d . . .
C12 C 0.0734(8) 0.1164(6) 0.1059(6) 0.035(2) Uani 1 d . . .
C13 C 0.0059(7) -0.0858(6) 0.1778(5) 0.0275(18) Uani 1 d . . .
C14 C -0.0990(9) -0.1262(7) 0.1768(6) 0.043(2) Uani 1 d . . .
C15 C 0.0081(7) 0.0585(5) 0.3074(5) 0.0222(18) Uani 1 d . . .
C16 C -0.0984(7) 0.1063(6) 0.2634(5) 0.031(2) Uani 1 d . . .
H16 H -0.1221 0.1054 0.2055 0.037 Uiso 1 calc R . .
C17 C -0.1685(8) 0.1549(7) 0.3058(6) 0.038(2) Uani 1 d . . .
H17 H -0.2403 0.187 0.2764 0.046 Uiso 1 calc R . .
C18 C -0.1338(8) 0.1567(6) 0.3917(6) 0.037(2) Uani 1 d . . .
H18 H -0.1832 0.189 0.4197 0.045 Uiso 1 calc R . .
C19 C -0.0274(7) 0.1115(6) 0.4359(5) 0.029(2) Uani 1 d . . .
H19 H -0.0036 0.114 0.4937 0.035 Uiso 1 calc R . .
C20 C 0.0445(7) 0.0619(5) 0.3941(5) 0.0249(19) Uani 1 d . . .
H20 H 0.1169 0.0309 0.4238 0.03 Uiso 1 calc R . .

loop_
_atom_site_aniso_label
_atom_site_aniso_U_11
_atom_site_aniso_U_22
_atom_site_aniso_U_33
_atom_site_aniso_U_23
_atom_site_aniso_U_13
_atom_site_aniso_U_12
Pt1 0.02372(16) 0.01905(15) 0.01696(15) 0.00101(16) 0.00735(11) 0.00187(17)
Br1 0.0395(5) 0.0438(6) 0.0460(6) 0.0231(5) 0.0089(5) 0.0130(5)
Br2 0.0411(5) 0.0272(5) 0.0340(5) 0.0025(4) 0.0202(4) -0.0040(4)
P1 0.0211(11) 0.0231(11) 0.0207(11) 0.0003(9) 0.0064(9) 0.0004(9)
P2 0.0221(11) 0.0221(11) 0.0187(11) 0.0017(9) 0.0060(9) 0.0012(9)
F1 0.047(3) 0.057(4) 0.060(4) -0.026(3) 0.010(3) 0.024(3)
F2 0.029(3) 0.073(4) 0.068(4) -0.004(4) -0.004(3) 0.015(3)
F3 0.052(4) 0.062(4) 0.035(3) -0.012(3) -0.005(3) 0.012(3)
F4 0.035(3) 0.041(3) 0.039(3) -0.005(2) 0.016(2) -0.013(2)
F5 0.052(3) 0.026(3) 0.029(3) -0.007(2) 0.011(2) -0.004(2)
F6 0.039(3) 0.033(3) 0.044(3) -0.007(2) 0.025(3) -0.005(2)
F7 0.039(3) 0.040(3) 0.045(3) 0.010(3) -0.004(3) -0.012(3)
F8 0.066(4) 0.047(3) 0.041(3) 0.026(3) 0.027(3) 0.016(3)
F9 0.078(4) 0.056(4) 0.030(3) 0.002(3) -0.007(3) -0.004(3)
F10 0.043(3) 0.043(3) 0.033(3) -0.012(2) 0.011(2) 0.000(2)
F11 0.056(4) 0.047(3) 0.077(4) -0.019(3) -0.003(3) -0.021(3)
F12 0.039(3) 0.070(4) 0.076(4) -0.011(3) 0.026(3) -0.028(3)
C1 0.021(4) 0.025(5) 0.036(5) -0.005(4) 0.004(4) 0.007(4)
C2 0.021(5) 0.048(6) 0.039(6) 0.002(5) 0.004(4) 0.008(4)
C3 0.018(4) 0.029(5) 0.023(4) 0.001(4) 0.009(4) 0.006(4)
C4 0.039(5) 0.026(4) 0.024(4) 0.004(4) 0.011(4) 0.006(4)
C5 0.044(5) 0.037(5) 0.032(5) 0.000(5) 0.013(4) 0.003(5)
C6 0.042(6) 0.072(7) 0.028(5) -0.007(5) 0.010(5) -0.010(6)
C7 0.055(6) 0.068(7) 0.034(6) 0.004(6) 0.007(5) -0.029(6)
C8 0.052(6) 0.038(5) 0.023(4) -0.001(5) 0.012(4) -0.012(5)
C9 0.034(5) 0.020(4) 0.026(4) -0.002(4) 0.011(4) -0.002(4)
C10 0.031(5) 0.016(4) 0.028(5) -0.002(4) 0.006(4) -0.005(4)
C11 0.022(4) 0.030(5) 0.025(4) 0.004(4) 0.010(4) 0.001(4)
C12 0.042(6) 0.035(5) 0.030(5) 0.011(4) 0.017(5) 0.010(4)
C13 0.038(5) 0.021(4) 0.022(4) -0.005(4) 0.007(4) 0.005(5)
C14 0.042(6) 0.039(6) 0.043(6) -0.001(5) 0.006(5) -0.009(5)
C15 0.025(4) 0.016(4) 0.029(5) 0.008(3) 0.015(4) -0.001(3)
C16 0.031(5) 0.039(5) 0.027(5) 0.011(4) 0.012(4) 0.007(4)
C17 0.031(5) 0.039(5) 0.050(6) 0.010(5) 0.021(5) -0.001(4)
C18 0.034(5) 0.032(5) 0.052(7) 0.011(5) 0.025(5) 0.009(4)
C19 0.038(5) 0.025(5) 0.031(5) -0.004(4) 0.022(4) -0.001(4)
C20 0.028(4) 0.020(5) 0.027(4) 0.000(3) 0.007(4) -0.002(4)

loop_
_atom_type_symbol
_atom_type_description
_atom_type_scat_dispersion_real
_atom_type_scat_dispersion_imag
_atom_type_scat_source
C C 0.0033 0.0016 'International Tables Vol C Tables 4.2.6.8 and 6.1.1.4'
H H 0 0 'International Tables Vol C Tables 4.2.6.8 and 6.1.1.4'
F F 0.0171 0.0103 'International Tables Vol C Tables 4.2.6.8 and 6.1.1.4'
P P 0.1023 0.0942 'International Tables Vol C Tables 4.2.6.8 and 6.1.1.4'
Br Br -0.2901 2.4595 'International Tables Vol C Tables 4.2.6.8 and 6.1.1.4'
Pt Pt -1.7033 8.3905 'International Tables Vol C Tables 4.2.6.8 and 6.1.1.4'

loop_
_geom_angle_atom_site_label_1
_geom_angle_atom_site_label_2
_geom_angle_atom_site_label_3
_geom_angle
_geom_angle_site_symmetry_1
_geom_angle_site_symmetry_3
_geom_angle_publ_flag
P1 Pt1 P2 99.22(7) . . ?
P1 Pt1 Br1 90.28(6) . . ?
P2 Pt1 Br1 170.36(6) . . ?
P1 Pt1 Br2 176.04(6) . . ?
P2 Pt1 Br2 83.58(6) . . ?
Br1 Pt1 Br2 86.85(3) . . ?
C9 P1 C3 107.2(4) . . ?
C9 P1 C1 100.3(4) . . ?
C3 P1 C1 100.8(4) . . ?
C9 P1 Pt1 116.6(3) . . ?
C3 P1 Pt1 113.7(3) . . ?
C1 P1 Pt1 116.3(3) . . ?
C13 P2 C15 107.0(4) . . ?
C13 P2 C11 100.5(4) . . ?
C15 P2 C11 101.4(3) . . ?
C13 P2 Pt1 109.7(3) . . ?
C15 P2 Pt1 117.4(3) . . ?
C11 P2 Pt1 118.9(3) . . ?
C2 C1 F1 117.4(7) . . ?
C2 C1 P1 127.7(7) . . ?
F1 C1 P1 114.7(6) . . ?
F2 C2 F3 111.3(7) . . ?
F2 C2 C1 123.9(9) . . ?
F3 C2 C1 124.8(8) . . ?
C8 C3 C4 121.3(7) . . ?
C8 C3 P1 124.0(6) . . ?
C4 C3 P1 114.7(6) . . ?
C5 C4 C3 118.5(8) . . ?
C6 C5 C4 119.6(9) . . ?
C5 C6 C7 121.3(9) . . ?
C6 C7 C8 120.6(10) . . ?
C3 C8 C7 118.7(9) . . ?
C10 C9 F4 114.7(7) . . ?
C10 C9 P1 128.9(6) . . ?
F4 C9 P1 116.4(5) . . ?
F5 C10 C9 124.8(8) . . ?
F5 C10 F6 110.9(7) . . ?
C9 C10 F6 124.4(7) . . ?
C12 C11 F7 114.8(8) . . ?
C12 C11 P2 133.0(7) . . ?
F7 C11 P2 112.0(5) . . ?
F8 C12 C11 125.4(9) . . ?
F8 C12 F9 110.8(7) . . ?
C11 C12 F9 123.6(8) . . ?
C14 C13 F10 116.5(8) . . ?
C14 C13 P2 130.6(7) . . ?
F10 C13 P2 112.3(6) . . ?
F12 C14 C13 126.4(9) . . ?
F12 C14 F11 111.3(8) . . ?
C13 C14 F11 122.3(9) . . ?
C16 C15 C20 120.0(7) . . ?
C16 C15 P2 119.7(6) . . ?
C20 C15 P2 120.2(6) . . ?
C17 C16 C15 119.3(8) . . ?
C16 C17 C18 120.8(9) . . ?
C19 C18 C17 120.5(8) . . ?
C18 C19 C20 119.6(8) . . ?
C19 C20 C15 119.8(8) . . ?

loop_
_geom_bond_atom_site_label_1
_geom_bond_atom_site_label_2
_geom_bond_distance
_geom_bond_site_symmetry_2
_geom_bond_publ_flag
Pt1 P1 2.236(2) . ?
Pt1 P2 2.244(2) . ?
Pt1 Br1 2.4319(9) . ?
Pt1 Br2 2.4567(9) . ?
P1 C9 1.790(8) . ?
P1 C3 1.813(8) . ?
P1 C1 1.817(8) . ?
P2 C13 1.798(8) . ?
P2 C15 1.810(8) . ?
P2 C11 1.812(8) . ?
F1 C1 1.330(9) . ?
F2 C2 1.306(9) . ?
F3 C2 1.308(10) . ?
F4 C9 1.359(8) . ?
F5 C10 1.297(8) . ?
F6 C10 1.316(9) . ?
F7 C11 1.351(9) . ?
F8 C12 1.297(9) . ?
F9 C12 1.327(10) . ?
F10 C13 1.370(8) . ?
F11 C14 1.326(10) . ?
F12 C14 1.276(11) . ?
C1 C2 1.313(11) . ?
C3 C8 1.360(11) . ?
C3 C4 1.406(11) . ?
C4 C5 1.382(11) . ?
C5 C6 1.361(12) . ?
C6 C7 1.364(13) . ?
C7 C8 1.376(12) . ?
C9 C10 1.301(10) . ?
C11 C12 1.301(11) . ?
C13 C14 1.301(12) . ?
C15 C16 1.383(10) . ?
C15 C20 1.395(11) . ?
C16 C17 1.368(11) . ?
C17 C18 1.382(12) . ?
C18 C19 1.367(11) . ?
C19 C20 1.382(10) . ?
